data_2208684
loop_
_publ_author_name
'Litos, Charalambos'
'Karaliota, Alexandra'
'Parsons, Simon'

_publ_section_title
;Bis(tetraphenylphosphonium)
 bis(1-carboxybenzene-2,3-diolato-\k^2^<i>O</i>,<i>O</i>')-<i>cis</i>-dioxomolybdate(VI)
;
_journal_coeditor_code OB2002
_journal_issue 4
_journal_name_full 'Acta Crystallographica Section E'
_journal_page_first m928
_journal_page_last m930
_journal_paper_doi 10.1107/S1600536806010907
_journal_volume 62
_journal_year 2006
_chemical_formula_iupac '(C24 H20 P)2 [Mo O2 (C7 H4 O4)2]'
_chemical_formula_moiety '2(C24 H20 P), C14 H8 Mo O10'
_chemical_formula_sum 'C62 H48 Mo O10 P2'
_chemical_formula_weight 1110.88
_chemical_name_systematic
;
Bis(tetraphenylphosphonium)
(cis-dioxo)bis(1-carboxybenzene-2,3-diolate-O,O')molybdenum(VI)
;
_space_group_IT_number 61
_symmetry_cell_setting orthorhombic
_symmetry_space_group_name_Hall '-P 2ac 2ab'
_symmetry_space_group_name_H-M 'P b c a'
_atom_sites_solution_hydrogens mixed
_atom_sites_solution_primary Patterson
_atom_sites_solution_secondary difmap
_cell_angle_alpha 90.00
_cell_angle_beta 90.00
_cell_angle_gamma 90.00
_cell_formula_units_Z 8
_cell_length_a 13.3595(3)
_cell_length_b 16.9998(4)
_cell_length_c 45.5887(13)
_cell_measurement_reflns_used 8839
_cell_measurement_temperature 150(2)
_cell_measurement_theta_max 28.5
_cell_measurement_theta_min 2
_cell_volume 10353.6(4)
_computing_cell_refinement 'SAINT (Siemens, 1995)'
_computing_data_collection 'SMART (Siemens, 1993)'
_computing_data_reduction SAINT
_computing_molecular_graphics 'XP (Sheldrick, 1997)'
_computing_publication_material 'XCIF (Sheldrick, 1993) and PLATON (Spek, 2003)'
_computing_structure_refinement 'SHELXL97 (Sheldrick, 1997)'
_computing_structure_solution 'DIRDIF (Beurskens <i>et al.</i>,  1996)'
_diffrn_ambient_temperature 150(2)
_diffrn_measured_fraction_theta_full 0.993
_diffrn_measured_fraction_theta_max 0.993
_diffrn_measurement_device_type 'Bruker SMART Apex CCD area-detector'
_diffrn_measurement_method \w
_diffrn_radiation_monochromator graphite
_diffrn_radiation_source 'fine-focus sealed tube'
_diffrn_radiation_type MoK\a
_diffrn_radiation_wavelength 0.71073
_diffrn_reflns_av_R_equivalents 0.0583
_diffrn_reflns_av_sigmaI/netI 0.0443
_diffrn_reflns_limit_h_max 18
_diffrn_reflns_limit_h_min -18
_diffrn_reflns_limit_k_max 23
_diffrn_reflns_limit_k_min -23
_diffrn_reflns_limit_l_max 63
_diffrn_reflns_limit_l_min -64
_diffrn_reflns_number 122211
_diffrn_reflns_theta_full 30.11
_diffrn_reflns_theta_max 30.11
_diffrn_reflns_theta_min 1.79
_exptl_absorpt_coefficient_mu 0.378
_exptl_absorpt_correction_T_max 0.880
_exptl_absorpt_correction_T_min 0.732
_exptl_absorpt_correction_type multi-scan
_exptl_absorpt_process_details '(SADABS; Sheldrick, 2004)'
_exptl_crystal_colour yellow
_exptl_crystal_density_diffrn 1.425
_exptl_crystal_density_method 'not measured'
_exptl_crystal_description block
_exptl_crystal_F_000 4576
_exptl_crystal_size_max 0.60
_exptl_crystal_size_mid 0.54
_exptl_crystal_size_min 0.35
_refine_diff_density_max 0.475
_refine_diff_density_min -0.504
_refine_ls_extinction_method none
_refine_ls_goodness_of_fit_ref 1.060
_refine_ls_hydrogen_treatment constr
_refine_ls_matrix_type full
_refine_ls_number_parameters 678
_refine_ls_number_reflns 15149
_refine_ls_number_restraints 0
_refine_ls_restrained_S_all 1.060
_refine_ls_R_factor_all 0.0697
_refine_ls_R_factor_gt 0.0452
_refine_ls_shift/su_max 0.002
_refine_ls_shift/su_mean 0.000
_refine_ls_structure_factor_coef Fsqd
_refine_ls_weighting_details 'calc w = 1/[\s^2^(Fo^2^)+(0.0315P)^2^+9.6314P] where P=(Fo^2^+2Fc^2^)/3'
_refine_ls_weighting_scheme calc
_refine_ls_wR_factor_gt 0.0918
_refine_ls_wR_factor_ref 0.0996
_reflns_number_gt 11301
_reflns_number_total 15149
_reflns_threshold_expression I>2\s(I)
_cod_data_source_file ob2002.cif
_cod_data_source_block I
_cod_depositor_comments
;
The following automatic conversions were performed:
'_symmetry_cell_setting' value 'Orthorhombic' changed to 'orthorhombic'
according to '/home/saulius/struct/CIF-dictionaries/cif_core.dic'
dictionary named 'cif_core.dic' version 2.4.1 from 2010-06-29.

Automatic conversion script
Id: cif_fix_enum 1527 2010-12-29 10:47:43Z saulius 

The following automatic conversions were performed:

'_symmetry_cell_setting' value 'Orthorhombic' changed to
'orthorhombic' according to
/home/saulius/struct/CIF-dictionaries/cif_core.dic dictionary named
'cif_core.dic' version 2.4.1 from 2010-06-29.

Automatic conversion script
Id: cif_fix_values 1715 2011-07-08 13:25:40Z adriana 

The following automatic conversions were performed:

'_atom_sites_solution_hydrogens' value 'geom/difmap' was changed to
'mixed'.

Automatic conversion script
Id: cif_fix_values 6452 2018-10-05 10:23:21Z andrius 
;
_cod_database_code 2208684

loop_
_symmetry_equiv_pos_site_id
_symmetry_equiv_pos_as_xyz
1 x,y,z
2 1/2-x,-y,1/2+z
3 1/2+x,1/2-y,-z
4 -x,1/2+y,1/2-z
5 -x,-y,-z
6 1/2+x,y,1/2-z
7 1/2-x,1/2+y,z
8 x,1/2-y,1/2+z

loop_
_atom_site_type_symbol
_atom_site_label
_atom_site_fract_x
_atom_site_fract_y
_atom_site_fract_z
_atom_site_U_iso_or_equiv
_atom_site_adp_type
_atom_site_calc_flag
_atom_site_refinement_flags
_atom_site_occupancy
Mo Mo1 0.206905(13) 0.196939(10) 0.091417(4) 0.02289(5) Uani d . 1
O O1 0.19498(11) 0.20131(9) 0.05420(3) 0.0323(3) Uani d . 1
O O2 0.33046(11) 0.21966(9) 0.09713(3) 0.0317(3) Uani d . 1
O O11 0.04116(10) 0.18788(8) 0.09495(3) 0.0246(3) Uani d . 1
C C21 0.00137(15) 0.25113(12) 0.10764(4) 0.0214(4) Uani d . 1
C C31 -0.10046(15) 0.25929(12) 0.11429(4) 0.0243(4) Uani d . 1
C C41 -0.13435(17) 0.33021(14) 0.12682(5) 0.0315(5) Uani d . 1
H H41 -0.2034 0.3367 0.1312 0.038 Uiso calc R 1
C C51 -0.06842(18) 0.38993(14) 0.13276(5) 0.0329(5) Uani d . 1
H H51 -0.0921 0.4371 0.1415 0.039 Uiso calc R 1
C C61 0.03361(17) 0.38214(12) 0.12612(5) 0.0274(4) Uani d . 1
H H61 0.0787 0.4239 0.1302 0.033 Uiso calc R 1
C C71 0.06798(15) 0.31351(12) 0.11361(4) 0.0228(4) Uani d . 1
O O81 0.16441(10) 0.30099(8) 0.10622(3) 0.0257(3) Uani d . 1
C C91 -0.17163(16) 0.19583(14) 0.10773(5) 0.0304(5) Uani d . 1
O O911 -0.26002(12) 0.19749(10) 0.11417(4) 0.0414(4) Uani d . 1
O O912 -0.13367(12) 0.13328(9) 0.09371(4) 0.0364(4) Uani d . 1
H H912 -0.0716 0.1390 0.0917 0.055 Uiso calc R 1
O O12 0.18515(10) 0.16267(8) 0.13797(3) 0.0236(3) Uani d . 1
C C22 0.17779(14) 0.08526(12) 0.14171(4) 0.0212(4) Uani d . 1
C C32 0.15990(15) 0.04828(12) 0.16871(4) 0.0242(4) Uani d . 1
C C42 0.15562(17) -0.03415(13) 0.16968(5) 0.0300(5) Uani d . 1
H H42 0.1418 -0.0597 0.1878 0.036 Uiso calc R 1
C C52 0.17103(17) -0.07845(13) 0.14493(5) 0.0326(5) Uani d . 1
H H52 0.1691 -0.1342 0.1461 0.039 Uiso calc R 1
C C62 0.18966(16) -0.04165(12) 0.11789(5) 0.0276(4) Uani d . 1
H H62 0.2013 -0.0724 0.1008 0.033 Uiso calc R 1
C C72 0.19089(14) 0.03906(12) 0.11629(4) 0.0231(4) Uani d . 1
O O82 0.20553(11) 0.08009(8) 0.09117(3) 0.0260(3) Uani d . 1
C C92 0.14697(15) 0.09525(13) 0.19572(5) 0.0269(4) Uani d . 1
O O921 0.13182(13) 0.06764(10) 0.21997(3) 0.0374(4) Uani d . 1
O O922 0.15274(12) 0.17366(9) 0.19233(3) 0.0302(3) Uani d . 1
H H922 0.1591 0.1844 0.1744 0.045 Uiso calc R 1
P P3 0.65504(4) 0.15450(3) 0.714012(11) 0.02261(11) Uani d . 1
C C13 0.69312(15) 0.07204(12) 0.69218(4) 0.0254(4) Uani d . 1
C C23 0.6461(2) 0.05277(15) 0.66601(5) 0.0376(5) Uani d . 1
H H23 0.5944 0.0851 0.6584 0.045 Uiso calc R 1
C C33 0.6761(2) -0.01455(17) 0.65121(6) 0.0500(7) Uani d . 1
H H33 0.6445 -0.0281 0.6332 0.060 Uiso calc R 1
C C43 0.7506(2) -0.06192(15) 0.66210(6) 0.0423(6) Uani d . 1
H H43 0.7701 -0.1079 0.6517 0.051 Uiso calc R 1
C C53 0.79673(18) -0.04284(14) 0.68800(6) 0.0355(5) Uani d . 1
H H53 0.8486 -0.0755 0.6954 0.043 Uiso calc R 1
C C63 0.76825(17) 0.02365(14) 0.70337(5) 0.0313(5) Uani d . 1
H H63 0.7997 0.0363 0.7215 0.038 Uiso calc R 1
C C73 0.61305(15) 0.11326(12) 0.74811(4) 0.0235(4) Uani d . 1
C C83 0.54830(17) 0.04872(13) 0.74639(5) 0.0305(5) Uani d . 1
H H83 0.5245 0.0312 0.7279 0.037 Uiso calc R 1
C C93 0.51931(18) 0.01074(14) 0.77170(5) 0.0355(5) Uani d . 1
H H93 0.4752 -0.0330 0.7707 0.043 Uiso calc R 1
C C103 0.55456(19) 0.03633(15) 0.79874(5) 0.0378(6) Uani d . 1
H H103 0.5352 0.0096 0.8161 0.045 Uiso calc R 1
C C113 0.61749(19) 0.10041(16) 0.80038(5) 0.0408(6) Uani d . 1
H H113 0.6402 0.1183 0.8190 0.049 Uiso calc R 1
C C123 0.64781(17) 0.13894(15) 0.77512(5) 0.0344(5) Uani d . 1
H H123 0.6920 0.1826 0.7763 0.041 Uiso calc R 1
C C133 0.55634(15) 0.20708(12) 0.69606(4) 0.0248(4) Uani d . 1
C C143 0.57544(17) 0.23877(14) 0.66827(5) 0.0325(5) Uani d . 1
H H143 0.6399 0.2338 0.6597 0.039 Uiso calc R 1
C C153 0.50017(18) 0.27720(14) 0.65352(5) 0.0355(5) Uani d . 1
H H153 0.5118 0.2966 0.6343 0.043 Uiso calc R 1
C C163 0.40719(17) 0.28781(14) 0.66657(5) 0.0334(5) Uani d . 1
H H163 0.3559 0.3153 0.6564 0.040 Uiso calc R 1
C C173 0.38956(17) 0.25820(14) 0.69431(5) 0.0338(5) Uani d . 1
H H173 0.3262 0.2662 0.7033 0.041 Uiso calc R 1
C C183 0.46332(16) 0.21698(13) 0.70914(5) 0.0294(5) Uani d . 1
H H183 0.4504 0.1957 0.7280 0.035 Uiso calc R 1
C C193 0.75707(15) 0.22173(12) 0.71907(4) 0.0247(4) Uani d . 1
C C203 0.74107(17) 0.28993(13) 0.73566(5) 0.0284(4) Uani d . 1
H H203 0.6781 0.2990 0.7448 0.034 Uiso calc R 1
C C213 0.81758(18) 0.34387(14) 0.73866(5) 0.0331(5) Uani d . 1
H H213 0.8077 0.3896 0.7503 0.040 Uiso calc R 1
C C223 0.90834(18) 0.33187(15) 0.72490(5) 0.0373(5) Uani d . 1
H H223 0.9606 0.3693 0.7271 0.045 Uiso calc R 1
C C233 0.92337(17) 0.26563(15) 0.70790(6) 0.0378(5) Uani d . 1
H H233 0.9856 0.2583 0.6982 0.045 Uiso calc R 1
C C243 0.84856(16) 0.20972(14) 0.70488(5) 0.0308(5) Uani d . 1
H H243 0.8593 0.1639 0.6934 0.037 Uiso calc R 1
P P4 0.81351(4) 0.06554(3) 0.534167(11) 0.02358(11) Uani d . 1
C C14 0.90070(15) 0.01809(13) 0.55830(4) 0.0254(4) Uani d . 1
C C24 1.00354(16) 0.02603(14) 0.55345(5) 0.0299(5) Uani d . 1
H H24 1.0272 0.0595 0.5383 0.036 Uiso calc R 1
C C34 1.07087(16) -0.01478(14) 0.57072(5) 0.0315(5) Uani d . 1
H H34 1.1408 -0.0089 0.5676 0.038 Uiso calc R 1
C C44 1.03637(17) -0.06406(13) 0.59258(5) 0.0326(5) Uani d . 1
H H44 1.0826 -0.0923 0.6044 0.039 Uiso calc R 1
C C54 0.93460(17) -0.07233(14) 0.59731(6) 0.0349(5) Uani d . 1
H H54 0.9114 -0.1063 0.6124 0.042 Uiso calc R 1
C C64 0.86626(16) -0.03151(13) 0.58027(5) 0.0299(5) Uani d . 1
H H64 0.7965 -0.0374 0.5836 0.036 Uiso calc R 1
C C74 0.77355(16) -0.00462(13) 0.50710(4) 0.0273(4) Uani d . 1
C C84 0.81683(17) -0.07898(14) 0.50557(5) 0.0330(5) Uani d . 1
H H84 0.8678 -0.0936 0.5190 0.040 Uiso calc R 1
C C94 0.7850(2) -0.13176(15) 0.48422(6) 0.0411(6) Uani d . 1
H H94 0.8137 -0.1828 0.4832 0.049 Uiso calc R 1
C C104 0.7118(2) -0.10995(16) 0.46458(5) 0.0433(6) Uani d . 1
H H104 0.6906 -0.1460 0.4499 0.052 Uiso calc R 1
C C114 0.6691(2) -0.03634(16) 0.46603(5) 0.0427(6) Uani d . 1
H H114 0.6191 -0.0219 0.4522 0.051 Uiso calc R 1
C C124 0.69846(17) 0.01693(15) 0.48746(5) 0.0345(5) Uani d . 1
H H124 0.6678 0.0673 0.4887 0.041 Uiso calc R 1
C C134 0.87584(15) 0.14727(12) 0.51721(4) 0.0253(4) Uani d . 1
C C144 0.92668(17) 0.20141(14) 0.53512(5) 0.0319(5) Uani d . 1
H H144 0.9260 0.1954 0.5558 0.038 Uiso calc R 1
C C154 0.97760(17) 0.26332(14) 0.52253(5) 0.0337(5) Uani d . 1
H H154 1.0117 0.3002 0.5346 0.040 Uiso calc R 1
C C164 0.97899(17) 0.27162(14) 0.49230(5) 0.0340(5) Uani d . 1
H H164 1.0144 0.3142 0.4837 0.041 Uiso calc R 1
C C174 0.92932(17) 0.21859(14) 0.47455(5) 0.0324(5) Uani d . 1
H H174 0.9306 0.2249 0.4539 0.039 Uiso calc R 1
C C184 0.87773(16) 0.15624(13) 0.48685(4) 0.0269(4) Uani d . 1
H H184 0.8437 0.1197 0.4746 0.032 Uiso calc R 1
C C194 0.70383(15) 0.09733(13) 0.55397(4) 0.0266(4) Uani d . 1
C C204 0.68853(16) 0.17597(14) 0.56100(5) 0.0330(5) Uani d . 1
H H204 0.7348 0.2149 0.5548 0.040 Uiso calc R 1
C C214 0.60466(18) 0.19692(16) 0.57728(6) 0.0415(6) Uani d . 1
H H214 0.5934 0.2506 0.5820 0.050 Uiso calc R 1
C C224 0.53781(17) 0.14085(17) 0.58663(5) 0.0407(6) Uani d . 1
H H224 0.4810 0.1559 0.5978 0.049 Uiso calc R 1
C C234 0.55306(17) 0.06269(16) 0.57977(5) 0.0367(5) Uani d . 1
H H234 0.5073 0.0239 0.5865 0.044 Uiso calc R 1
C C244 0.63496(16) 0.04057(14) 0.56300(5) 0.0313(5) Uani d . 1
H H244 0.6441 -0.0130 0.5577 0.038 Uiso calc R 1

loop_
_atom_site_aniso_label
_atom_site_aniso_U_11
_atom_site_aniso_U_22
_atom_site_aniso_U_33
_atom_site_aniso_U_12
_atom_site_aniso_U_13
_atom_site_aniso_U_23
Mo1 0.01984(8) 0.02600(9) 0.02284(9) 0.00288(7) 0.00173(7) 0.00276(7)
O1 0.0310(8) 0.0399(9) 0.0260(7) 0.0072(7) 0.0025(6) 0.0062(7)
O2 0.0228(7) 0.0367(9) 0.0355(8) 0.0015(6) 0.0018(6) 0.0035(7)
O11 0.0222(7) 0.0245(7) 0.0272(7) 0.0000(5) 0.0001(6) -0.0033(6)
C21 0.0219(10) 0.0251(10) 0.0173(9) 0.0007(8) -0.0023(8) 0.0009(8)
C31 0.0235(10) 0.0305(11) 0.0190(9) 0.0003(8) 0.0002(8) 0.0060(8)
C41 0.0273(11) 0.0414(13) 0.0257(10) 0.0098(9) 0.0055(9) 0.0051(9)
C51 0.0405(13) 0.0312(12) 0.0270(11) 0.0117(10) 0.0030(10) -0.0025(9)
C61 0.0352(12) 0.0247(10) 0.0224(10) 0.0011(9) -0.0032(9) -0.0009(8)
C71 0.0234(10) 0.0255(10) 0.0196(9) 0.0011(8) -0.0023(8) 0.0041(8)
O81 0.0210(7) 0.0232(7) 0.0328(8) -0.0008(6) -0.0005(6) 0.0015(6)
C91 0.0267(11) 0.0382(13) 0.0264(10) -0.0041(9) -0.0028(9) 0.0136(10)
O911 0.0224(8) 0.0535(11) 0.0484(10) -0.0046(7) -0.0001(7) 0.0225(9)
O912 0.0304(8) 0.0354(9) 0.0435(10) -0.0108(7) -0.0032(8) 0.0020(7)
O12 0.0252(7) 0.0219(7) 0.0238(7) -0.0001(5) 0.0004(6) -0.0011(6)
C22 0.0151(9) 0.0245(10) 0.0241(10) 0.0011(7) -0.0012(7) -0.0005(8)
C32 0.0193(10) 0.0295(11) 0.0237(10) -0.0005(8) -0.0011(8) -0.0002(8)
C42 0.0304(11) 0.0307(11) 0.0289(11) -0.0013(9) -0.0001(9) 0.0066(9)
C52 0.0364(12) 0.0222(11) 0.0392(13) 0.0000(9) -0.0056(10) 0.0025(9)
C62 0.0291(11) 0.0267(11) 0.0269(10) 0.0030(8) -0.0048(9) -0.0054(8)
C72 0.0181(9) 0.0272(10) 0.0241(10) 0.0031(7) -0.0025(8) -0.0004(8)
O82 0.0296(8) 0.0270(7) 0.0213(7) 0.0056(6) 0.0019(6) -0.0006(6)
C92 0.0191(10) 0.0357(12) 0.0257(10) -0.0023(8) 0.0018(8) -0.0015(9)
O921 0.0390(9) 0.0470(10) 0.0260(8) -0.0040(8) 0.0061(7) 0.0012(7)
O922 0.0316(8) 0.0347(8) 0.0244(7) -0.0027(6) 0.0050(7) -0.0057(6)
P3 0.0200(2) 0.0282(3) 0.0196(2) -0.0010(2) 0.0001(2) -0.0025(2)
C13 0.0243(10) 0.0291(11) 0.0228(10) -0.0036(8) 0.0049(8) -0.0043(8)
C23 0.0461(14) 0.0417(14) 0.0250(11) 0.0005(11) -0.0056(10) -0.0068(10)
C33 0.0663(19) 0.0523(16) 0.0314(13) -0.0016(14) -0.0086(13) -0.0180(12)
C43 0.0506(15) 0.0369(14) 0.0394(13) -0.0051(12) 0.0115(12) -0.0143(11)
C53 0.0320(12) 0.0322(12) 0.0424(13) 0.0003(9) 0.0079(11) -0.0056(10)
C63 0.0277(11) 0.0359(12) 0.0302(11) -0.0010(9) -0.0005(9) -0.0072(9)
C73 0.0206(10) 0.0289(10) 0.0210(9) 0.0029(8) 0.0016(8) -0.0006(8)
C83 0.0334(12) 0.0334(12) 0.0247(11) -0.0032(9) 0.0034(9) -0.0053(9)
C93 0.0391(13) 0.0333(12) 0.0342(12) -0.0043(10) 0.0119(10) -0.0021(10)
C103 0.0389(14) 0.0466(14) 0.0280(12) 0.0023(11) 0.0074(10) 0.0076(10)
C113 0.0395(14) 0.0611(17) 0.0217(11) -0.0043(12) -0.0026(10) 0.0021(11)
C123 0.0298(12) 0.0471(14) 0.0262(11) -0.0073(10) -0.0029(9) -0.0005(10)
C133 0.0222(10) 0.0293(11) 0.0227(9) -0.0018(8) -0.0024(8) 0.0002(8)
C143 0.0247(11) 0.0402(13) 0.0328(12) -0.0002(9) 0.0063(9) 0.0074(10)
C153 0.0384(13) 0.0383(13) 0.0298(12) -0.0004(10) 0.0013(10) 0.0107(10)
C163 0.0301(12) 0.0367(13) 0.0333(12) 0.0027(9) -0.0039(10) 0.0060(10)
C173 0.0232(11) 0.0480(14) 0.0304(11) 0.0051(10) 0.0039(9) 0.0025(10)
C183 0.0253(11) 0.0410(13) 0.0221(10) 0.0017(9) 0.0020(9) 0.0016(9)
C193 0.0218(10) 0.0308(11) 0.0213(9) -0.0032(8) -0.0019(8) 0.0012(8)
C203 0.0282(11) 0.0320(12) 0.0250(10) -0.0003(9) 0.0007(9) -0.0016(9)
C213 0.0407(13) 0.0304(12) 0.0282(11) -0.0053(9) -0.0037(10) -0.0031(9)
C223 0.0318(12) 0.0384(13) 0.0418(13) -0.0101(10) -0.0044(11) 0.0010(11)
C233 0.0241(11) 0.0447(14) 0.0447(14) -0.0059(10) 0.0049(10) 0.0004(11)
C243 0.0249(11) 0.0351(12) 0.0325(11) -0.0018(9) 0.0023(9) -0.0049(9)
P4 0.0203(3) 0.0313(3) 0.0191(2) 0.0007(2) -0.0010(2) -0.0019(2)
C14 0.0216(10) 0.0312(11) 0.0233(10) 0.0038(8) -0.0007(8) -0.0046(8)
C24 0.0228(10) 0.0412(13) 0.0258(11) 0.0020(9) 0.0021(9) -0.0001(9)
C34 0.0201(10) 0.0419(13) 0.0324(12) 0.0038(9) 0.0010(9) -0.0063(10)
C44 0.0254(11) 0.0310(11) 0.0413(13) 0.0086(9) -0.0054(10) -0.0010(10)
C54 0.0297(12) 0.0312(12) 0.0440(14) 0.0030(9) -0.0007(10) 0.0115(10)
C64 0.0192(10) 0.0345(12) 0.0360(12) 0.0003(8) 0.0003(9) 0.0031(10)
C74 0.0261(11) 0.0344(12) 0.0213(10) -0.0056(8) 0.0028(8) -0.0039(9)
C84 0.0309(12) 0.0375(13) 0.0305(11) -0.0040(9) 0.0043(9) -0.0047(10)
C94 0.0464(15) 0.0382(14) 0.0386(13) -0.0108(11) 0.0113(12) -0.0099(11)
C104 0.0538(16) 0.0467(15) 0.0293(12) -0.0242(12) 0.0075(11) -0.0102(11)
C114 0.0413(14) 0.0575(17) 0.0292(12) -0.0192(12) -0.0066(11) -0.0008(11)
C124 0.0305(12) 0.0428(13) 0.0302(11) -0.0047(10) -0.0037(10) -0.0021(10)
C134 0.0222(10) 0.0320(11) 0.0219(10) 0.0001(8) -0.0014(8) -0.0021(8)
C144 0.0296(11) 0.0421(13) 0.0241(10) -0.0023(10) -0.0019(9) -0.0059(10)
C154 0.0304(12) 0.0373(13) 0.0334(12) -0.0052(9) -0.0045(10) -0.0068(10)
C164 0.0316(12) 0.0342(12) 0.0362(12) -0.0031(9) -0.0022(10) 0.0031(10)
C174 0.0355(12) 0.0379(12) 0.0238(10) -0.0009(10) -0.0044(9) 0.0025(9)
C184 0.0276(11) 0.0307(11) 0.0224(10) 0.0012(8) -0.0053(9) -0.0023(8)
C194 0.0203(10) 0.0397(12) 0.0198(9) 0.0046(9) -0.0046(8) -0.0027(8)
C204 0.0258(11) 0.0402(13) 0.0328(12) 0.0000(9) -0.0050(9) -0.0103(10)
C214 0.0291(12) 0.0541(16) 0.0411(13) 0.0076(11) -0.0050(11) -0.0230(12)
C224 0.0221(11) 0.0714(18) 0.0285(12) 0.0073(11) -0.0020(9) -0.0133(12)
C234 0.0215(11) 0.0589(16) 0.0297(11) 0.0030(10) -0.0013(9) 0.0066(11)
C244 0.0247(11) 0.0396(13) 0.0296(11) 0.0051(9) -0.0013(9) 0.0041(10)

loop_
_atom_type_symbol
_atom_type_description
_atom_type_scat_dispersion_real
_atom_type_scat_dispersion_imag
_atom_type_scat_source
C C 0.0033 0.0016 'International Tables Vol C Tables 4.2.6.8 and 6.1.1.4'
H H 0.0000 0.0000 'International Tables Vol C Tables 4.2.6.8 and 6.1.1.4'
O O 0.0106 0.0060 'International Tables Vol C Tables 4.2.6.8 and 6.1.1.4'
P P 0.1023 0.0942 'International Tables Vol C Tables 4.2.6.8 and 6.1.1.4'
Mo Mo -1.6832 0.6857 'International Tables Vol C Tables 4.2.6.8 and 6.1.1.4'

loop_
_geom_angle_atom_site_label_1
_geom_angle_atom_site_label_2
_geom_angle_atom_site_label_3
_geom_angle
_geom_angle_publ_flag
O1 Mo1 O2 103.36(7) yes
O1 Mo1 O81 105.89(7) yes
O2 Mo1 O81 91.32(7) yes
O1 Mo1 O82 92.12(7) yes
O2 Mo1 O82 103.59(7) yes
O81 Mo1 O82 153.40(6) yes
O1 Mo1 O12 161.83(7) yes
O2 Mo1 O12 92.29(6) yes
O81 Mo1 O12 82.58(6) yes
O82 Mo1 O12 75.03(5) yes
O1 Mo1 O11 88.97(6) yes
O2 Mo1 O11 164.19(7) yes
O81 Mo1 O11 75.61(5) yes
O82 Mo1 O11 85.53(5) yes
O12 Mo1 O11 77.43(5) yes
C21 O11 Mo1 111.89(12) yes
O11 C21 C31 124.17(18) ?
O11 C21 C71 116.03(17) ?
C31 C21 C71 119.77(19) ?
C22 O12 Mo1 113.07(12) yes
O12 C22 C32 124.64(18) ?
O12 C22 C72 115.85(18) ?
C32 C22 C72 119.51(18) ?
C21 C31 C41 119.0(2) ?
C21 C31 C91 120.80(19) ?
C41 C31 C91 120.20(19) ?
C51 C41 C31 120.5(2) ?
C51 C41 H41 119.8 ?
C31 C41 H41 119.8 ?
C41 C51 C61 120.8(2) ?
C41 C51 H51 119.6 ?
C61 C51 H51 119.6 ?
C71 C61 C51 119.6(2) ?
C71 C61 H61 120.2 ?
C51 C61 H61 120.2 ?
O81 C71 C61 123.75(19) ?
O81 C71 C21 115.84(17) ?
C61 C71 C21 120.41(19) ?
C71 O81 Mo1 120.06(12) yes
O911 C91 O912 120.0(2) ?
O911 C91 C31 124.2(2) ?
O912 C91 C31 115.77(19) ?
C91 O912 H912 109.5 ?
C22 C32 C42 118.83(19) ?
C22 C32 C92 120.60(19) ?
C42 C32 C92 120.57(19) ?
C52 C42 C32 121.1(2) ?
C52 C42 H42 119.5 ?
C32 C42 H42 119.5 ?
C42 C52 C62 120.3(2) ?
C42 C52 H52 119.9 ?
C62 C52 H52 119.9 ?
C72 C62 C52 119.6(2) ?
C72 C62 H62 120.2 ?
C52 C62 H62 120.2 ?
O82 C72 C62 124.10(19) ?
O82 C72 C22 115.18(18) ?
C62 C72 C22 120.71(19) ?
C72 O82 Mo1 120.75(12) yes
O921 C92 O922 119.7(2) ?
O921 C92 C32 124.6(2) ?
O922 C92 C32 115.69(18) ?
C92 O922 H922 109.5 ?
C133 P3 C13 110.21(10) ?
C133 P3 C193 107.48(10) ?
C13 P3 C193 110.73(10) ?
C133 P3 C73 111.14(10) ?
C13 P3 C73 105.31(10) ?
C193 P3 C73 112.01(10) ?
C23 C13 C63 120.1(2) ?
C23 C13 P3 122.25(18) ?
C63 C13 P3 117.54(16) ?
C13 C23 C33 118.8(2) ?
C13 C23 H23 120.6 ?
C33 C23 H23 120.6 ?
C43 C33 C23 121.1(2) ?
C43 C33 H33 119.4 ?
C23 C33 H33 119.4 ?
C53 C43 C33 119.9(2) ?
C53 C43 H43 120.0 ?
C33 C43 H43 120.0 ?
C43 C53 C63 120.4(2) ?
C43 C53 H53 119.8 ?
C63 C53 H53 119.8 ?
C53 C63 C13 119.6(2) ?
C53 C63 H63 120.2 ?
C13 C63 H63 120.2 ?
C123 C73 C83 120.2(2) ?
C123 C73 P3 122.78(17) ?
C83 C73 P3 116.79(15) ?
C93 C83 C73 119.6(2) ?
C93 C83 H83 120.2 ?
C73 C83 H83 120.2 ?
C83 C93 C103 120.1(2) ?
C83 C93 H93 120.0 ?
C103 C93 H93 120.0 ?
C113 C103 C93 120.2(2) ?
C113 C103 H103 119.9 ?
C93 C103 H103 119.9 ?
C103 C113 C123 120.5(2) ?
C103 C113 H113 119.8 ?
C123 C113 H113 119.8 ?
C113 C123 C73 119.4(2) ?
C113 C123 H123 120.3 ?
C73 C123 H123 120.3 ?
C183 C133 C143 120.3(2) ?
C183 C133 P3 121.53(16) ?
C143 C133 P3 118.13(16) ?
C153 C143 C133 119.5(2) ?
C153 C143 H143 120.3 ?
C133 C143 H143 120.3 ?
C143 C153 C163 120.4(2) ?
C143 C153 H153 119.8 ?
C163 C153 H153 119.8 ?
C173 C163 C153 119.8(2) ?
C173 C163 H163 120.1 ?
C153 C163 H163 120.1 ?
C163 C173 C183 120.7(2) ?
C163 C173 H173 119.7 ?
C183 C173 H173 119.7 ?
C173 C183 C133 119.2(2) ?
C173 C183 H183 120.4 ?
C133 C183 H183 120.4 ?
C243 C193 C203 120.3(2) ?
C243 C193 P3 120.79(16) ?
C203 C193 P3 118.74(16) ?
C213 C203 C193 119.4(2) ?
C213 C203 H203 120.3 ?
C193 C203 H203 120.3 ?
C203 C213 C223 120.5(2) ?
C203 C213 H213 119.8 ?
C223 C213 H213 119.8 ?
C213 C223 C233 120.2(2) ?
C213 C223 H223 119.9 ?
C233 C223 H223 119.9 ?
C223 C233 C243 120.6(2) ?
C223 C233 H233 119.7 ?
C243 C233 H233 119.7 ?
C233 C243 C193 119.0(2) ?
C233 C243 H243 120.5 ?
C193 C243 H243 120.5 ?
C14 P4 C134 108.11(10) ?
C14 P4 C74 108.39(10) ?
C134 P4 C74 110.85(10) ?
C14 P4 C194 110.81(10) ?
C134 P4 C194 111.13(10) ?
C74 P4 C194 107.53(10) ?
C64 C14 C24 119.9(2) ?
C64 C14 P4 120.04(16) ?
C24 C14 P4 119.86(17) ?
C34 C24 C14 120.1(2) ?
C34 C24 H24 120.0 ?
C14 C24 H24 120.0 ?
C44 C34 C24 119.9(2) ?
C44 C34 H34 120.1 ?
C24 C34 H34 120.1 ?
C34 C44 C54 120.1(2) ?
C34 C44 H44 119.9 ?
C54 C44 H44 119.9 ?
C44 C54 C64 120.6(2) ?
C44 C54 H54 119.7 ?
C64 C54 H54 119.7 ?
C54 C64 C14 119.4(2) ?
C54 C64 H64 120.3 ?
C14 C64 H64 120.3 ?
C84 C74 C124 120.4(2) ?
C84 C74 P4 120.92(17) ?
C124 C74 P4 118.72(18) ?
C94 C84 C74 119.6(2) ?
C94 C84 H84 120.2 ?
C74 C84 H84 120.2 ?
C104 C94 C84 119.9(2) ?
C104 C94 H94 120.0 ?
C84 C94 H94 120.0 ?
C114 C104 C94 120.5(2) ?
C114 C104 H104 119.7 ?
C94 C104 H104 119.7 ?
C104 C114 C124 120.6(2) ?
C104 C114 H114 119.7 ?
C124 C114 H114 119.7 ?
C114 C124 C74 118.9(2) ?
C114 C124 H124 120.5 ?
C74 C124 H124 120.5 ?
C184 C134 C144 119.8(2) ?
C184 C134 P4 121.41(16) ?
C144 C134 P4 118.76(16) ?
C154 C144 C134 119.8(2) ?
C154 C144 H144 120.1 ?
C134 C144 H144 120.1 ?
C144 C154 C164 119.9(2) ?
C144 C154 H154 120.1 ?
C164 C154 H154 120.1 ?
C174 C164 C154 120.7(2) ?
C174 C164 H164 119.7 ?
C154 C164 H164 119.7 ?
C164 C174 C184 120.1(2) ?
C164 C174 H174 119.9 ?
C184 C174 H174 119.9 ?
C174 C184 C134 119.7(2) ?
C174 C184 H184 120.1 ?
C134 C184 H184 120.1 ?
C204 C194 C244 120.0(2) ?
C204 C194 P4 121.53(17) ?
C244 C194 P4 118.43(17) ?
C194 C204 C214 119.2(2) ?
C194 C204 H204 120.4 ?
C214 C204 H204 120.4 ?
C224 C214 C204 120.8(2) ?
C224 C214 H214 119.6 ?
C204 C214 H214 119.6 ?
C214 C224 C234 120.1(2) ?
C214 C224 H224 119.9 ?
C234 C224 H224 119.9 ?
C224 C234 C244 120.2(2) ?
C224 C234 H234 119.9 ?
C244 C234 H234 119.9 ?
C234 C244 C194 119.7(2) ?
C234 C244 H244 120.1 ?
C194 C244 H244 120.1 ?

loop_
_geom_bond_atom_site_label_1
_geom_bond_atom_site_label_2
_geom_bond_distance
_geom_bond_publ_flag
Mo1 O1 1.7056(15) yes
Mo1 O2 1.7151(15) yes
Mo1 O81 1.9765(14) yes
Mo1 O82 1.9865(14) yes
Mo1 O12 2.2198(14) yes
Mo1 O11 2.2255(14) yes
O11 C21 1.332(2) yes
O12 C22 1.331(2) yes
C21 C31 1.401(3) ?
C21 C71 1.411(3) ?
C31 C41 1.409(3) ?
C31 C91 1.469(3) ?
C41 C51 1.371(3) ?
C41 H41 0.9500 ?
C51 C61 1.403(3) ?
C51 H51 0.9500 ?
C61 C71 1.377(3) ?
C61 H61 0.9500 ?
C71 O81 1.349(2) yes
C72 O82 1.355(2) yes
C91 O911 1.217(3) yes
C91 O912 1.340(3) yes
O912 H912 0.8400 ?
C22 C32 1.403(3) ?
C22 C72 1.411(3) ?
C32 C42 1.403(3) ?
C32 C92 1.478(3) ?
C42 C52 1.372(3) ?
C42 H42 0.9500 ?
C52 C62 1.405(3) ?
C52 H52 0.9500 ?
C62 C72 1.374(3) ?
C62 H62 0.9500 ?
C92 O921 1.218(3) yes
C92 O922 1.344(3) yes
O922 H922 0.8400 ?
P3 C133 1.791(2) ?
P3 C13 1.793(2) ?
P3 C193 1.794(2) ?
P3 C73 1.795(2) ?
C13 C23 1.387(3) ?
C13 C63 1.394(3) ?
C23 C33 1.387(4) ?
C23 H23 0.9500 ?
C33 C43 1.373(4) ?
C33 H33 0.9500 ?
C43 C53 1.371(4) ?
C43 H43 0.9500 ?
C53 C63 1.383(3) ?
C53 H53 0.9500 ?
C63 H63 0.9500 ?
C73 C123 1.387(3) ?
C73 C83 1.399(3) ?
C83 C93 1.378(3) ?
C83 H83 0.9500 ?
C93 C103 1.389(3) ?
C93 H93 0.9500 ?
C103 C113 1.378(4) ?
C103 H103 0.9500 ?
C113 C123 1.385(3) ?
C113 H113 0.9500 ?
C123 H123 0.9500 ?
C133 C183 1.389(3) ?
C133 C143 1.400(3) ?
C143 C153 1.375(3) ?
C143 H143 0.9500 ?
C153 C163 1.389(3) ?
C153 H153 0.9500 ?
C163 C173 1.381(3) ?
C163 H163 0.9500 ?
C173 C183 1.386(3) ?
C173 H173 0.9500 ?
C183 H183 0.9500 ?
C193 C243 1.398(3) ?
C193 C203 1.401(3) ?
C203 C213 1.380(3) ?
C203 H203 0.9500 ?
C213 C223 1.380(3) ?
C213 H213 0.9500 ?
C223 C233 1.382(4) ?
C223 H223 0.9500 ?
C233 C243 1.386(3) ?
C233 H233 0.9500 ?
C243 H243 0.9500 ?
P4 C14 1.794(2) ?
P4 C134 1.795(2) ?
P4 C74 1.797(2) ?
P4 C194 1.804(2) ?
C14 C64 1.388(3) ?
C14 C24 1.398(3) ?
C24 C34 1.382(3) ?
C24 H24 0.9500 ?
C34 C44 1.381(3) ?
C34 H34 0.9500 ?
C44 C54 1.384(3) ?
C44 H44 0.9500 ?
C54 C64 1.385(3) ?
C54 H54 0.9500 ?
C64 H64 0.9500 ?
C74 C84 1.392(3) ?
C74 C124 1.394(3) ?
C84 C94 1.390(3) ?
C84 H84 0.9500 ?
C94 C104 1.376(4) ?
C94 H94 0.9500 ?
C104 C114 1.377(4) ?
C104 H104 0.9500 ?
C114 C124 1.389(3) ?
C114 H114 0.9500 ?
C124 H124 0.9500 ?
C134 C184 1.393(3) ?
C134 C144 1.405(3) ?
C144 C154 1.378(3) ?
C144 H144 0.9500 ?
C154 C164 1.385(3) ?
C154 H154 0.9500 ?
C164 C174 1.381(3) ?
C164 H164 0.9500 ?
C174 C184 1.383(3) ?
C174 H174 0.9500 ?
C184 H184 0.9500 ?
C194 C204 1.390(3) ?
C194 C244 1.395(3) ?
C204 C214 1.390(3) ?
C204 H204 0.9500 ?
C214 C224 1.374(4) ?
C214 H214 0.9500 ?
C224 C234 1.380(4) ?
C224 H224 0.9500 ?
C234 C244 1.387(3) ?
C234 H234 0.9500 ?
C244 H244 0.9500 ?

loop_
_geom_hbond_atom_site_label_D
_geom_hbond_atom_site_label_H
_geom_hbond_atom_site_label_A
_geom_hbond_site_symmetry_A
_geom_hbond_distance_DH
_geom_hbond_distance_HA
_geom_hbond_distance_DA
_geom_hbond_angle_DHA
_geom_hbond_publ_flag
O912 H912 O11 . 0.84 1.73 2.514(2) 155 yes
O922 H922 O12 . 0.84 1.74 2.523(2) 155 yes
C33 H33 O912 2_555 0.95 2.54 3.357(3) 144 yes
C43 H43 O911 2_555 0.95 2.29 3.178(3) 154 yes
C44 H44 O2 2_655 0.95 2.48 3.195(3) 132 yes
C54 H54 O911 2_555 0.95 2.55 3.249(3) 131 yes
C163 H163 O12 8_555 0.95 2.46 3.348(3) 156 yes
C173 H173 O922 8_555 0.95 2.58 3.370(3) 141 yes
C223 H223 O921 8_655 0.95 2.55 3.447(3) 158 yes
C233 H233 O922 8_655 0.95 2.53 3.310(3) 140 yes
